data_1508054
loop_
_publ_author_name
'Xiong, Yun'
'Yao, Shenglai'
'M\"uller, Robert'
'Kaupp, Martin'
'Driess, Matthias'

_publ_section_title
;
 From silicon(II)-based dioxygen activation to adducts of elusive
 dioxasiliranes and sila-ureas stable at room temperature.
;
_journal_issue 7
_journal_name_full 'Nature chemistry'
_journal_page_first 577
_journal_page_last 580
_journal_paper_doi 10.1038/nchem.666
_journal_volume 2
_journal_year 2010
_chemical_formula_sum 'C39.5 H56 N4 O2 Si'
_chemical_formula_weight 646.97
_chemical_name_systematic
; 
1,2-dioxa-4,8-diaza-3-sila-spiro[2.5]oct-5-ene,
3-[1,3-dihydro-1,3,4,5-tetramethyl-2H-imidazol-
2-ylidene)]-4,8-Bis-[2,6- bis(1-methylethyl)phenyl]-
5-methyl-7-methylene-
;
_space_group_IT_number 14
_symmetry_cell_setting monoclinic
_symmetry_space_group_name_Hall '-P 2yn'
_symmetry_space_group_name_H-M 'P 1 21/n 1'
_atom_sites_solution_hydrogens geom
_atom_sites_solution_primary direct
_atom_sites_solution_secondary difmap
_audit_creation_method
;
CrysAlis RED, Oxford Diffraction Ltd.,
Version 1.171.31.8 (release 12-01-2007 CrysAlis171 .NET)
(compiled Jan 12 2007,17:49:11)
;
_cell_angle_alpha 90.00
_cell_angle_beta 108.997(4)
_cell_angle_gamma 90.00
_cell_formula_units_Z 4
_cell_length_a 17.0069(5)
_cell_length_b 13.0836(5)
_cell_length_c 18.0462(6)
_cell_measurement_reflns_used 5343
_cell_measurement_temperature 150(2)
_cell_measurement_theta_max 32.4249
_cell_measurement_theta_min 2.9633
_cell_volume 3796.8(2)
_computing_cell_refinement
;
CrysAlis RED, Oxford Diffraction Ltd.,
Version 1.171.31.8 (release 12-01-2007 CrysAlis171 .NET)
(compiled Jan 12 2007,17:49:11)
;
_computing_data_collection
;
CrysAlis CCD, Oxford Diffraction Ltd.,
Version 1.171.31.8 (release 12-01-2007 CrysAlis171 .NET)
(compiled Jan 12 2007,17:49:11)
;
_computing_data_reduction
;
CrysAlis RED, Oxford Diffraction Ltd.,
Version 1.171.31.8 (release 12-01-2007 CrysAlis171 .NET)
(compiled Jan 12 2007,17:49:11)
;
_computing_publication_material 'SHELXL-97 (Sheldrick, 1997)'
_computing_structure_refinement 'SHELXL-97 (Sheldrick, 1997)'
_computing_structure_solution 'SHELXS-97 (Sheldrick, 1990)'
_diffrn_ambient_temperature 150(2)
_diffrn_measured_fraction_theta_full 0.997
_diffrn_measured_fraction_theta_max 0.997
_diffrn_measurement_device_type 'Oxford Diffraction Xcalibur S Sapphire'
_diffrn_measurement_method \w
_diffrn_radiation_monochromator graphite
_diffrn_radiation_source 'Enhance (Mo) X-ray Source'
_diffrn_radiation_type MoK\a
_diffrn_radiation_wavelength 0.71073
_diffrn_reflns_av_R_equivalents 0.0679
_diffrn_reflns_av_sigmaI/netI 0.0934
_diffrn_reflns_limit_h_max 20
_diffrn_reflns_limit_h_min -20
_diffrn_reflns_limit_k_max 14
_diffrn_reflns_limit_k_min -15
_diffrn_reflns_limit_l_max 21
_diffrn_reflns_limit_l_min -21
_diffrn_reflns_number 21357
_diffrn_reflns_theta_full 25.00
_diffrn_reflns_theta_max 25.00
_diffrn_reflns_theta_min 2.97
_exptl_absorpt_coefficient_mu 0.099
_exptl_absorpt_correction_type none
_exptl_crystal_colour green
_exptl_crystal_density_diffrn 1.132
_exptl_crystal_density_method 'not measured'
_exptl_crystal_description prism
_exptl_crystal_F_000 1404
_exptl_crystal_size_max 0.25
_exptl_crystal_size_mid 0.16
_exptl_crystal_size_min 0.12
_refine_diff_density_max 0.293
_refine_diff_density_min -0.261
_refine_diff_density_rms 0.043
_refine_ls_extinction_method none
_refine_ls_goodness_of_fit_ref 1.014
_refine_ls_hydrogen_treatment constr
_refine_ls_matrix_type full
_refine_ls_number_parameters 465
_refine_ls_number_reflns 6670
_refine_ls_number_restraints 92
_refine_ls_restrained_S_all 1.036
_refine_ls_R_factor_all 0.1230
_refine_ls_R_factor_gt 0.0615
_refine_ls_shift/su_max 0.000
_refine_ls_shift/su_mean 0.000
_refine_ls_structure_factor_coef Fsqd
_refine_ls_weighting_details 'calc w=1/[\s^2^(Fo^2^)+(0.0671P)^2^+0.0000P] where P=(Fo^2^+2Fc^2^)/3'
_refine_ls_weighting_scheme calc
_refine_ls_wR_factor_gt 0.1243
_refine_ls_wR_factor_ref 0.1435
_reflns_number_gt 3964
_reflns_number_total 6670
_reflns_threshold_expression >2sigma(I)
_cod_data_source_file nchem.666-s3.cif
_cod_data_source_block 2b
_cod_original_sg_symbol_H-M P21/n
_cod_original_formula_sum 'C39.50 H56 N4 O2 Si'
_cod_database_code 1508054

loop_
_symmetry_equiv_pos_as_xyz
'x, y, z'
'-x+1/2, y+1/2, -z+1/2'
'-x, -y, -z'
'x-1/2, -y-1/2, z-1/2'

loop_
_atom_site_label
_atom_site_type_symbol
_atom_site_fract_x
_atom_site_fract_y
_atom_site_fract_z
_atom_site_U_iso_or_equiv
_atom_site_adp_type
_atom_site_occupancy
_atom_site_symmetry_multiplicity
_atom_site_calc_flag
_atom_site_refinement_flags
_atom_site_disorder_assembly
_atom_site_disorder_group
Si1 Si 0.29805(5) 0.05495(6) 0.04396(5) 0.0296(2) Uani 1 1 d . . .
O1 O 0.33628(13) 0.16207(18) 0.01904(13) 0.0526(6) Uani 1 1 d . . .
O2 O 0.33568(12) 0.06974(18) -0.03137(12) 0.0496(6) Uani 1 1 d . . .
N1 N 0.24306(12) 0.11400(17) 0.10102(12) 0.0256(5) Uani 1 1 d . . .
C1 C 0.13618(17) 0.1279(2) 0.16390(16) 0.0362(8) Uani 1 1 d . . .
H1A H 0.1609 0.1889 0.1896 0.043 Uiso 1 1 calc R . .
H1B H 0.0876 0.1014 0.1720 0.043 Uiso 1 1 calc R . .
N2 N 0.22472(13) -0.04217(18) -0.00116(13) 0.0316(6) Uani 1 1 d . . .
C2 C 0.17117(15) 0.0773(2) 0.11447(15) 0.0261(7) Uani 1 1 d . . .
N3 N 0.39568(13) -0.08226(19) 0.17275(14) 0.0348(6) Uani 1 1 d . . .
C3 C 0.13312(15) -0.0118(2) 0.07496(15) 0.0281(7) Uani 1 1 d . . .
H3 H 0.0871 -0.0366 0.0885 0.034 Uiso 1 1 calc R . .
N4 N 0.47544(13) 0.00446(19) 0.12565(14) 0.0367(6) Uani 1 1 d . . .
C4 C 0.15377(16) -0.0673(2) 0.01950(16) 0.0296(7) Uani 1 1 d . . .
C5 C 0.10275(18) -0.1544(3) -0.01802(18) 0.0433(8) Uani 1 1 d . . .
H5A H 0.0554 -0.1606 0.0013 0.065 Uiso 1 1 calc R . .
H5B H 0.1362 -0.2169 -0.0057 0.065 Uiso 1 1 calc R . .
H5C H 0.0824 -0.1441 -0.0749 0.065 Uiso 1 1 calc R . .
C6 C 0.26703(16) 0.2172(2) 0.13069(16) 0.0293(7) Uani 1 1 d . . .
C7 C 0.32377(17) 0.2319(2) 0.20698(17) 0.0334(7) Uani 1 1 d . . .
C8 C 0.34359(17) 0.3318(3) 0.23295(18) 0.0402(8) Uani 1 1 d . . .
H8 H 0.3815 0.3430 0.2841 0.048 Uiso 1 1 calc R . .
C9 C 0.31018(19) 0.4141(3) 0.18698(19) 0.0442(8) Uani 1 1 d . . .
H9 H 0.3259 0.4815 0.2056 0.053 Uiso 1 1 calc R . .
C10 C 0.25344(18) 0.3988(2) 0.11334(18) 0.0401(8) Uani 1 1 d . . .
H10 H 0.2297 0.4563 0.0819 0.048 Uiso 1 1 calc R . .
C11 C 0.23028(16) 0.3011(2) 0.08418(16) 0.0331(7) Uani 1 1 d . . .
C12 C 0.16301(18) 0.2915(3) 0.00533(16) 0.0409(8) Uani 1 1 d . . .
H12 H 0.1545 0.2170 -0.0074 0.049 Uiso 1 1 calc R . .
C13 C 0.1871(2) 0.3425(3) -0.05987(18) 0.0565(10) Uani 1 1 d . . .
H13A H 0.1949 0.4160 -0.0493 0.085 Uiso 1 1 calc R . .
H13B H 0.1430 0.3318 -0.1100 0.085 Uiso 1 1 calc R . .
H13C H 0.2391 0.3127 -0.0623 0.085 Uiso 1 1 calc R . .
C14 C 0.08015(19) 0.3353(3) 0.0086(2) 0.0608(10) Uani 1 1 d . . .
H14A H 0.0662 0.3033 0.0519 0.091 Uiso 1 1 calc R . .
H14B H 0.0360 0.3210 -0.0409 0.091 Uiso 1 1 calc R . .
H14C H 0.0855 0.4093 0.0170 0.091 Uiso 1 1 calc R . .
C15 C 0.36150(17) 0.1445(3) 0.26182(17) 0.0394(8) Uani 1 1 d . . .
H15 H 0.3384 0.0793 0.2345 0.047 Uiso 1 1 calc R . .
C16 C 0.45615(19) 0.1419(3) 0.2808(2) 0.0576(10) Uani 1 1 d . . .
H16A H 0.4695 0.1416 0.2319 0.086 Uiso 1 1 calc R . .
H16B H 0.4786 0.0801 0.3109 0.086 Uiso 1 1 calc R . .
H16C H 0.4808 0.2023 0.3117 0.086 Uiso 1 1 calc R . .
C17 C 0.3399(2) 0.1495(3) 0.33741(18) 0.0541(9) Uani 1 1 d . . .
H17A H 0.3630 0.2121 0.3660 0.081 Uiso 1 1 calc R . .
H17B H 0.3634 0.0900 0.3701 0.081 Uiso 1 1 calc R . .
H17C H 0.2793 0.1496 0.3248 0.081 Uiso 1 1 calc R . .
C18 C 0.22818(17) -0.0888(2) -0.07305(18) 0.0361(8) Uani 1 1 d . . .
C19 C 0.19058(17) -0.0387(3) -0.14470(18) 0.0376(8) Uani 1 1 d . . .
C20 C 0.1935(2) -0.0846(3) -0.21296(19) 0.0497(9) Uani 1 1 d . . .
H20 H 0.1676 -0.0520 -0.2619 0.060 Uiso 1 1 calc R . .
C21 C 0.2332(2) -0.1765(3) -0.2109(2) 0.0625(11) Uani 1 1 d . . .
H21 H 0.2354 -0.2062 -0.2583 0.075 Uiso 1 1 calc R . .
C22 C 0.2696(2) -0.2255(3) -0.1415(2) 0.0576(10) Uani 1 1 d . . .
H22 H 0.2966 -0.2891 -0.1411 0.069 Uiso 1 1 calc R . .
C23 C 0.2679(2) -0.1833(2) -0.07031(19) 0.0439(8) Uani 1 1 d . . .
C24 C 0.3077(2) -0.2418(3) 0.0048(2) 0.0548(10) Uani 1 1 d . . .
H24 H 0.2927 -0.2064 0.0475 0.066 Uiso 1 1 calc R . .
C25 C 0.4021(2) -0.2411(3) 0.0271(2) 0.0660(11) Uani 1 1 d . . .
H25A H 0.4186 -0.2756 -0.0138 0.099 Uiso 1 1 calc R . .
H25B H 0.4265 -0.2769 0.0770 0.099 Uiso 1 1 calc R . .
H25C H 0.4221 -0.1703 0.0324 0.099 Uiso 1 1 calc R . .
C26 C 0.2765(3) -0.3528(3) 0.0006(3) 0.0814(13) Uani 1 1 d . . .
H26A H 0.2953 -0.3912 -0.0371 0.122 Uiso 1 1 calc R . .
H26B H 0.2156 -0.3533 -0.0161 0.122 Uiso 1 1 calc R . .
H26C H 0.2988 -0.3846 0.0525 0.122 Uiso 1 1 calc R . .
C27 C 0.14611(17) 0.0627(3) -0.14947(17) 0.0408(8) Uani 1 1 d . . .
H27 H 0.1687 0.0959 -0.0969 0.049 Uiso 1 1 calc R . .
C28 C 0.1602(2) 0.1354(3) -0.2085(2) 0.0676(11) Uani 1 1 d . . .
H28A H 0.2198 0.1493 -0.1951 0.101 Uiso 1 1 calc R . .
H28B H 0.1305 0.1995 -0.2081 0.101 Uiso 1 1 calc R . .
H28C H 0.1394 0.1047 -0.2609 0.101 Uiso 1 1 calc R . .
C29 C 0.0535(2) 0.0490(4) -0.1665(3) 0.0999(18) Uani 1 1 d . . .
H29A H 0.0291 0.0176 -0.2183 0.150 Uiso 1 1 calc R . .
H29B H 0.0277 0.1158 -0.1659 0.150 Uiso 1 1 calc R . .
H29C H 0.0438 0.0048 -0.1265 0.150 Uiso 1 1 calc R . .
C30 C 0.39337(16) -0.0098(2) 0.11848(16) 0.0319(7) Uani 1 1 d . . .
C31 C 0.47643(18) -0.1133(3) 0.21266(18) 0.0447(9) Uani 1 1 d . . .
C32 C 0.52589(17) -0.0588(3) 0.18224(19) 0.0460(9) Uani 1 1 d . . .
C33 C 0.50987(18) 0.0799(3) 0.08445(19) 0.0460(9) Uani 1 1 d . . .
H33A H 0.4650 0.1083 0.0402 0.069 Uiso 1 1 calc R . .
H33B H 0.5510 0.0469 0.0650 0.069 Uiso 1 1 calc R . .
H33C H 0.5366 0.1351 0.1206 0.069 Uiso 1 1 calc R . .
C34 C 0.61884(17) -0.0582(3) 0.2031(2) 0.0669(12) Uani 1 1 d . . .
H34A H 0.6404 0.0091 0.2238 0.100 Uiso 1 1 calc R . .
H34B H 0.6340 -0.0728 0.1563 0.100 Uiso 1 1 calc R . .
H34C H 0.6428 -0.1105 0.2430 0.100 Uiso 1 1 calc R . .
C35 C 0.4963(2) -0.1943(3) 0.2738(2) 0.0659(12) Uani 1 1 d . . .
H35A H 0.5563 -0.2074 0.2921 0.099 Uiso 1 1 calc R . .
H35B H 0.4665 -0.2572 0.2517 0.099 Uiso 1 1 calc R . .
H35C H 0.4791 -0.1717 0.3180 0.099 Uiso 1 1 calc R . .
C36 C 0.32369(17) -0.1222(2) 0.19116(18) 0.0393(8) Uani 1 1 d . . .
H36A H 0.2729 -0.0892 0.1573 0.059 Uiso 1 1 calc R . .
H36B H 0.3303 -0.1078 0.2462 0.059 Uiso 1 1 calc R . .
H36C H 0.3197 -0.1961 0.1823 0.059 Uiso 1 1 calc R . .
C37 C 0.5369(7) -0.4646(10) 0.0763(7) 0.117(3) Uani 0.50 1 d PDU A -1
H37 H 0.5451 -0.4705 0.1308 0.140 Uiso 0.50 1 calc PR A -1
C38 C 0.5808(5) -0.3899(8) 0.0504(6) 0.100(3) Uani 0.50 1 d PDU A -1
H38 H 0.6161 -0.3419 0.0852 0.120 Uiso 0.50 1 calc PR A -1
C39 C 0.5702(8) -0.3902(11) -0.0254(8) 0.119(4) Uani 0.50 1 d PDU A -1
H39 H 0.6003 -0.3424 -0.0454 0.143 Uiso 0.50 1 calc PR A -1
C40 C 0.5168(7) -0.4577(10) -0.0768(6) 0.115(3) Uani 0.50 1 d PDU A -1
H40 H 0.5101 -0.4545 -0.1311 0.138 Uiso 0.50 1 calc PR A -1
C41 C 0.4735(7) -0.5290(10) -0.0503(7) 0.113(3) Uani 0.50 1 d PDU A -1
H41 H 0.4379 -0.5770 -0.0849 0.135 Uiso 0.50 1 calc PR A -1
C42 C 0.4834(5) -0.5283(7) 0.0262(6) 0.091(3) Uani 0.50 1 d PDU A -1
C43 C 0.4423(8) -0.6069(11) 0.0572(9) 0.131(5) Uani 0.50 1 d PDU A -1
H43A H 0.4023 -0.5748 0.0788 0.197 Uiso 0.50 1 calc PR A -1
H43B H 0.4838 -0.6446 0.0988 0.197 Uiso 0.50 1 calc PR A -1
H43C H 0.4130 -0.6541 0.0151 0.197 Uiso 0.50 1 calc PR A -1

loop_
_atom_site_aniso_label
_atom_site_aniso_U_11
_atom_site_aniso_U_22
_atom_site_aniso_U_33
_atom_site_aniso_U_23
_atom_site_aniso_U_13
_atom_site_aniso_U_12
Si1 0.0282(4) 0.0258(5) 0.0368(5) 0.0036(4) 0.0134(4) -0.0012(4)
O1 0.0504(13) 0.0460(16) 0.0708(16) 0.0090(13) 0.0324(12) -0.0023(11)
O2 0.0455(13) 0.0543(16) 0.0505(13) 0.0003(12) 0.0178(11) -0.0072(12)
N1 0.0201(11) 0.0225(14) 0.0321(13) -0.0012(11) 0.0057(10) -0.0041(10)
C1 0.0319(16) 0.034(2) 0.0454(18) -0.0104(16) 0.0167(14) -0.0076(14)
N2 0.0343(13) 0.0246(15) 0.0429(14) -0.0053(12) 0.0222(11) -0.0075(11)
C2 0.0219(14) 0.0255(18) 0.0296(15) 0.0012(13) 0.0066(12) -0.0002(13)
N3 0.0272(13) 0.0341(16) 0.0471(15) 0.0124(13) 0.0175(12) 0.0033(11)
C3 0.0212(14) 0.0307(18) 0.0347(16) 0.0010(14) 0.0122(13) -0.0050(13)
N4 0.0285(13) 0.0358(16) 0.0497(16) 0.0138(13) 0.0181(12) 0.0013(12)
C4 0.0289(15) 0.0250(18) 0.0376(17) 0.0007(15) 0.0146(13) -0.0069(14)
C5 0.0429(18) 0.045(2) 0.0483(19) -0.0087(17) 0.0238(16) -0.0137(16)
C6 0.0263(15) 0.0248(18) 0.0374(18) -0.0046(14) 0.0111(14) -0.0048(13)
C7 0.0280(15) 0.035(2) 0.0368(18) -0.0053(15) 0.0102(14) -0.0065(14)
C8 0.0300(16) 0.043(2) 0.0433(19) -0.0111(18) 0.0056(15) -0.0110(16)
C9 0.048(2) 0.027(2) 0.059(2) -0.0110(18) 0.0194(18) -0.0111(16)
C10 0.0453(18) 0.0258(19) 0.048(2) -0.0004(16) 0.0128(17) -0.0017(15)
C11 0.0292(16) 0.0294(19) 0.0370(17) -0.0014(15) 0.0057(14) -0.0014(14)
C12 0.0469(19) 0.030(2) 0.0383(18) 0.0020(15) 0.0039(15) -0.0001(15)
C13 0.054(2) 0.065(3) 0.045(2) 0.0014(19) 0.0076(18) -0.0031(19)
C14 0.045(2) 0.072(3) 0.058(2) 0.012(2) 0.0065(18) 0.001(2)
C15 0.0375(17) 0.039(2) 0.0350(17) -0.0032(16) 0.0029(15) 0.0000(15)
C16 0.044(2) 0.063(3) 0.054(2) -0.009(2) -0.0020(17) 0.0097(18)
C17 0.065(2) 0.049(2) 0.0408(19) 0.0014(18) 0.0082(18) -0.0003(19)
C18 0.0391(17) 0.0298(19) 0.0475(19) -0.0124(16) 0.0250(15) -0.0142(15)
C19 0.0317(16) 0.042(2) 0.0438(19) -0.0084(16) 0.0186(15) -0.0123(15)
C20 0.055(2) 0.054(3) 0.046(2) -0.0131(18) 0.0243(17) -0.0115(19)
C21 0.089(3) 0.050(3) 0.065(3) -0.024(2) 0.049(2) -0.016(2)
C22 0.081(3) 0.032(2) 0.078(3) -0.011(2) 0.050(2) -0.0008(19)
C23 0.061(2) 0.0254(19) 0.059(2) -0.0046(17) 0.0384(18) -0.0052(16)
C24 0.083(3) 0.026(2) 0.075(3) 0.0003(19) 0.053(2) -0.0005(19)
C25 0.088(3) 0.045(3) 0.083(3) 0.007(2) 0.051(2) 0.014(2)
C26 0.117(3) 0.032(2) 0.121(4) 0.003(2) 0.074(3) -0.002(2)
C27 0.0319(16) 0.052(2) 0.0356(17) -0.0067(17) 0.0073(14) 0.0009(16)
C28 0.065(2) 0.051(3) 0.102(3) 0.008(2) 0.048(2) -0.001(2)
C29 0.041(2) 0.104(4) 0.163(5) 0.064(4) 0.045(3) 0.018(2)
C30 0.0285(16) 0.0291(18) 0.0427(18) 0.0045(15) 0.0181(14) -0.0012(14)
C31 0.0353(18) 0.049(2) 0.054(2) 0.0200(18) 0.0210(16) 0.0105(16)
C32 0.0287(16) 0.055(2) 0.058(2) 0.0187(19) 0.0180(15) 0.0092(17)
C33 0.0361(17) 0.050(2) 0.057(2) 0.0161(18) 0.0224(16) -0.0028(16)
C34 0.0273(17) 0.091(3) 0.084(3) 0.036(2) 0.0210(18) 0.0140(19)
C35 0.042(2) 0.081(3) 0.078(3) 0.042(2) 0.0236(19) 0.018(2)
C36 0.0356(17) 0.038(2) 0.0496(19) 0.0107(16) 0.0217(15) -0.0016(15)
C37 0.072(6) 0.114(7) 0.144(6) 0.030(6) 0.008(6) 0.008(5)
C38 0.052(4) 0.098(6) 0.137(6) 0.021(6) 0.012(5) 0.018(4)
C39 0.074(6) 0.124(7) 0.154(7) 0.031(7) 0.031(7) 0.026(5)
C40 0.087(6) 0.138(8) 0.119(6) 0.026(6) 0.032(6) 0.027(5)
C41 0.074(6) 0.115(7) 0.137(6) 0.022(6) 0.018(6) 0.033(5)
C42 0.045(5) 0.085(6) 0.150(6) 0.035(6) 0.043(6) 0.021(3)
C43 0.087(9) 0.084(8) 0.253(12) 0.050(9) 0.097(9) 0.025(6)

loop_
_atom_type_symbol
_atom_type_description
_atom_type_scat_dispersion_real
_atom_type_scat_dispersion_imag
_atom_type_scat_source
C C 0.0033 0.0016 'International Tables Vol C Tables 4.2.6.8 and 6.1.1.4'
H H 0.0000 0.0000 'International Tables Vol C Tables 4.2.6.8 and 6.1.1.4'
N N 0.0061 0.0033 'International Tables Vol C Tables 4.2.6.8 and 6.1.1.4'
Si Si 0.0817 0.0704 'International Tables Vol C Tables 4.2.6.8 and 6.1.1.4'
O O 0.0106 0.0060 'International Tables Vol C Tables 4.2.6.8 and 6.1.1.4'

loop_
_geom_angle_atom_site_label_1
_geom_angle_atom_site_label_2
_geom_angle_atom_site_label_3
_geom_angle
O1 Si1 O2 53.44(11)
O1 Si1 N1 96.65(11)
O2 Si1 N1 145.48(12)
O1 Si1 N2 138.86(12)
O2 Si1 N2 96.09(11)
N1 Si1 N2 98.79(10)
O1 Si1 C30 104.11(12)
O2 Si1 C30 99.11(11)
N1 Si1 C30 105.53(11)
N2 Si1 C30 108.01(12)
O2 O1 Si1 64.11(12)
O1 O2 Si1 62.46(11)
C2 N1 C6 114.0(2)
C2 N1 Si1 127.05(18)
C6 N1 Si1 118.52(16)
C4 N2 C18 115.1(2)
C4 N2 Si1 125.21(18)
C18 N2 Si1 118.82(16)
C1 C2 N1 121.7(2)
C1 C2 C3 119.8(2)
N1 C2 C3 118.5(2)
C30 N3 C31 111.8(2)
C30 N3 C36 125.7(2)
C31 N3 C36 122.5(2)
C4 C3 C2 128.5(2)
C30 N4 C32 111.0(2)
C30 N4 C33 127.2(2)
C32 N4 C33 121.7(2)
C3 C4 N2 120.8(2)
C3 C4 C5 119.8(2)
N2 C4 C5 119.3(2)
C11 C6 C7 120.5(3)
C11 C6 N1 119.2(2)
C7 C6 N1 120.2(3)
C8 C7 C6 118.0(3)
C8 C7 C15 119.0(3)
C6 C7 C15 123.0(3)
C9 C8 C7 121.9(3)
C8 C9 C10 119.6(3)
C9 C10 C11 121.4(3)
C10 C11 C6 118.6(3)
C10 C11 C12 117.8(3)
C6 C11 C12 123.5(3)
C11 C12 C13 112.3(3)
C11 C12 C14 110.7(3)
C13 C12 C14 110.3(3)
C7 C15 C17 112.2(3)
C7 C15 C16 110.7(3)
C17 C15 C16 110.0(3)
C23 C18 C19 120.9(3)
C23 C18 N2 119.9(3)
C19 C18 N2 119.2(3)
C20 C19 C18 118.6(3)
C20 C19 C27 119.4(3)
C18 C19 C27 122.0(3)
C21 C20 C19 121.0(3)
C22 C21 C20 120.5(3)
C21 C22 C23 121.1(3)
C18 C23 C22 117.8(3)
C18 C23 C24 123.2(3)
C22 C23 C24 118.9(3)
C23 C24 C25 111.1(3)
C23 C24 C26 112.8(3)
C25 C24 C26 109.6(3)
C28 C27 C29 109.0(3)
C28 C27 C19 113.7(2)
C29 C27 C19 112.0(3)
N3 C30 N4 103.8(2)
N3 C30 Si1 129.08(19)
N4 C30 Si1 127.1(2)
C32 C31 N3 106.1(3)
C32 C31 C35 131.2(3)
N3 C31 C35 122.7(3)
C31 C32 N4 107.4(2)
C31 C32 C34 130.2(3)
N4 C32 C34 122.3(3)
C42 C37 C38 121.7(9)
C39 C38 C37 115.9(9)
C38 C39 C40 122.3(10)
C41 C40 C39 120.8(9)
C42 C41 C40 117.1(10)
C41 C42 C37 122.1(10)
C41 C42 C43 118.6(9)
C37 C42 C43 118.9(9)

loop_
_geom_bond_atom_site_label_1
_geom_bond_atom_site_label_2
_geom_bond_distance
Si1 O1 1.667(2)
Si1 O2 1.692(2)
Si1 N1 1.777(2)
Si1 N2 1.781(2)
Si1 C30 1.933(3)
O1 O2 1.510(3)
N1 C2 1.406(3)
N1 C6 1.461(3)
C1 C2 1.390(4)
N2 C4 1.413(3)
N2 C18 1.452(3)
C2 C3 1.409(4)
N3 C30 1.354(3)
N3 C31 1.388(4)
N3 C36 1.465(3)
C3 C4 1.372(4)
N4 C30 1.372(3)
N4 C32 1.376(4)
N4 C33 1.468(4)
C4 C5 1.458(4)
C6 C11 1.399(4)
C6 C7 1.414(4)
C7 C8 1.393(4)
C7 C15 1.512(4)
C8 C9 1.365(4)
C9 C10 1.379(4)
C10 C11 1.390(4)
C11 C12 1.513(4)
C12 C13 1.521(4)
C12 C14 1.540(4)
C15 C17 1.526(4)
C15 C16 1.533(4)
C18 C23 1.402(4)
C18 C19 1.404(4)
C19 C20 1.386(4)
C19 C27 1.515(4)
C20 C21 1.375(5)
C21 C22 1.363(5)
C22 C23 1.407(4)
C23 C24 1.512(5)
C24 C25 1.524(5)
C24 C26 1.539(5)
C27 C28 1.505(4)
C27 C29 1.513(4)
C31 C32 1.349(4)
C31 C35 1.487(4)
C32 C34 1.501(4)
C37 C42 1.343(11)
C37 C38 1.401(11)
C38 C39 1.320(11)
C39 C40 1.386(13)
C40 C41 1.367(12)
C41 C42 1.335(11)
C42 C43 1.455(16)
